data_7051887
loop_
_publ_author_name
'Burchell, Tara J.'
'Enright, Gary D.'
'Ripmeester, John A.'

_publ_section_title
;
 Guest capture, storage and removal in the TATM host framework: a
 single-crystal study
;
_journal_issue 5
_journal_name_full 'New Journal of Chemistry'
_journal_page_first 864
_journal_paper_doi 10.1039/b718592h
_journal_volume 32
_journal_year 2008
_chemical_formula_moiety '2(C19H16O3S3) 0.96(C3H6O1)'
_chemical_formula_sum 'C40.88 H37.76 O6.96 S6'
_chemical_formula_weight 832.75
_chemical_name_systematic
;
?
;
_space_group_IT_number 2
_symmetry_cell_setting triclinic
_symmetry_space_group_name_Hall '-P 1'
_symmetry_space_group_name_H-M 'P -1'
_atom_sites_solution_hydrogens geom
_atom_sites_solution_primary direct
_atom_sites_solution_secondary difmap
_audit_creation_method SHELXL-97
_cell_angle_alpha 94.6240(10)
_cell_angle_beta 108.2740(10)
_cell_angle_gamma 95.7780(10)
_cell_formula_units_Z 1
_cell_length_a 8.1349(6)
_cell_length_b 10.5100(8)
_cell_length_c 12.3775(9)
_cell_measurement_reflns_used 6104
_cell_measurement_temperature 125(2)
_cell_measurement_theta_max 28.25
_cell_measurement_theta_min 1.74
_cell_volume 992.70(13)
_computing_cell_refinement 'SAINT (Bruker 2001)'
_computing_data_collection SMART
_computing_data_reduction 'SAINT (Bruker 2001)'
_computing_structure_refinement 'SHELXL-97 (Sheldrick, 1997)'
_computing_structure_solution 'SHELXS-97 (Sheldrick, 1990)'
_diffrn_ambient_temperature 125(2)
_diffrn_measured_fraction_theta_full 0.984
_diffrn_measured_fraction_theta_max 0.984
_diffrn_measurement_device_type 'Bruker SMART 1000 CCD'
_diffrn_measurement_method '/w scans'
_diffrn_radiation_monochromator graphite
_diffrn_radiation_source 'fine-focus sealed tube'
_diffrn_radiation_type MoK\a
_diffrn_radiation_wavelength 0.71073
_diffrn_reflns_av_R_equivalents 0.0159
_diffrn_reflns_av_sigmaI/netI 0.0209
_diffrn_reflns_limit_h_max 11
_diffrn_reflns_limit_h_min -11
_diffrn_reflns_limit_k_max 14
_diffrn_reflns_limit_k_min -14
_diffrn_reflns_limit_l_max 16
_diffrn_reflns_limit_l_min -16
_diffrn_reflns_number 12349
_diffrn_reflns_theta_full 29.57
_diffrn_reflns_theta_max 29.57
_diffrn_reflns_theta_min 1.74
_diffrn_standards_number 0
_exptl_absorpt_coefficient_mu 0.394
_exptl_absorpt_correction_T_max 0.9617
_exptl_absorpt_correction_T_min 0.8843
_exptl_absorpt_correction_type multi-scan
_exptl_absorpt_process_details SADABS
_exptl_crystal_colour 'PALE YELLOW'
_exptl_crystal_density_diffrn 1.393
_exptl_crystal_density_method 'not measured'
_exptl_crystal_description PLATE
_exptl_crystal_F_000 435
_exptl_crystal_size_max 0.32
_exptl_crystal_size_mid 0.32
_exptl_crystal_size_min 0.10
_refine_diff_density_max 0.509
_refine_diff_density_min -0.241
_refine_diff_density_rms 0.055
_refine_ls_extinction_method none
_refine_ls_goodness_of_fit_ref 1.031
_refine_ls_hydrogen_treatment constr
_refine_ls_matrix_type full
_refine_ls_number_parameters 268
_refine_ls_number_reflns 5497
_refine_ls_number_restraints 2
_refine_ls_restrained_S_all 1.033
_refine_ls_R_factor_all 0.0408
_refine_ls_R_factor_gt 0.0325
_refine_ls_shift/su_max 0.001
_refine_ls_shift/su_mean 0.000
_refine_ls_structure_factor_coef Fsqd
_refine_ls_weighting_details 'calc w=1/[\s^2^(Fo^2^)+(0.0531P)^2^+0.3042P] where P=(Fo^2^+2Fc^2^)/3'
_refine_ls_weighting_scheme calc
_refine_ls_wR_factor_gt 0.0872
_refine_ls_wR_factor_ref 0.0937
_reflns_number_gt 4680
_reflns_number_total 5497
_reflns_threshold_expression >2sigma(I)
_cod_data_source_file b718592h.txt
_cod_data_source_block 1bB
_cod_database_code 7051887

loop_
_symmetry_equiv_pos_as_xyz
'x, y, z'
'-x, -y, -z'

loop_
_atom_site_label
_atom_site_type_symbol
_atom_site_fract_x
_atom_site_fract_y
_atom_site_fract_z
_atom_site_U_iso_or_equiv
_atom_site_adp_type
_atom_site_occupancy
_atom_site_symmetry_multiplicity
_atom_site_calc_flag
_atom_site_refinement_flags
_atom_site_disorder_assembly
_atom_site_disorder_group
O1 O -0.63983(13) -0.06631(10) 0.64314(9) 0.0317(2) Uani 1 1 d . . .
O2 O 0.06053(14) 0.46258(10) 0.26190(9) 0.0329(2) Uani 1 1 d . . .
O3 O 0.48109(18) 0.41964(13) 1.16115(10) 0.0491(3) Uani 1 1 d . . .
S1 S 0.24491(4) 0.45824(3) 0.51182(3) 0.02284(8) Uani 1 1 d . . .
S2 S -0.40940(4) 0.17375(3) 0.65943(3) 0.02476(8) Uani 1 1 d . . .
S3 S 0.43304(5) 0.19218(4) 0.99234(3) 0.03457(10) Uani 1 1 d . . .
C1 C 0.09239(15) 0.16956(12) 0.67203(10) 0.0202(2) Uani 1 1 d . . .
H1 H 0.1258 0.0874 0.6438 0.024 Uiso 1 1 calc R . .
C2 C -0.09897(15) 0.14276(12) 0.66278(10) 0.0194(2) Uani 1 1 d . . .
C3 C -0.18920(16) 0.01730(12) 0.65339(10) 0.0210(2) Uani 1 1 d . . .
H3 H -0.1377 -0.0594 0.6493 0.025 Uiso 1 1 calc R . .
C4 C -0.35940(16) 0.01895(12) 0.65092(10) 0.0208(2) Uani 1 1 d . . .
C5 C -0.20421(16) 0.23601(12) 0.66602(11) 0.0231(2) Uani 1 1 d . . .
H5 H -0.1669 0.3256 0.6714 0.028 Uiso 1 1 calc R . .
C6 C -0.49395(17) -0.08789(13) 0.64436(11) 0.0244(3) Uani 1 1 d . . .
C7 C -0.4463(2) -0.22179(14) 0.64215(14) 0.0340(3) Uani 1 1 d . . .
H7A H -0.3733 -0.2352 0.7189 0.051 Uiso 1 1 calc R . .
H7B H -0.3816 -0.2338 0.5882 0.051 Uiso 1 1 calc R . .
H7C H -0.5529 -0.2840 0.6179 0.051 Uiso 1 1 calc R . .
C8 C 0.20583(15) 0.20419(13) 0.79615(11) 0.0223(2) Uani 1 1 d . . .
C9 C 0.20294(16) 0.31619(13) 0.86777(11) 0.0243(3) Uani 1 1 d . . .
H9 H 0.1282 0.3794 0.8429 0.029 Uiso 1 1 calc R . .
C10 C 0.31956(17) 0.32357(14) 0.97671(11) 0.0269(3) Uani 1 1 d . . .
C11 C 0.32461(17) 0.12899(14) 0.85351(12) 0.0283(3) Uani 1 1 d . . .
H11 H 0.3446 0.0501 0.8197 0.034 Uiso 1 1 calc R . .
C12 C 0.3611(2) 0.42510(15) 1.07359(12) 0.0324(3) Uani 1 1 d . . .
C13 C 0.2540(2) 0.53353(17) 1.06316(14) 0.0398(4) Uani 1 1 d . . .
H13A H 0.1576 0.5125 1.0931 0.060 Uiso 1 1 calc R . .
H13B H 0.2067 0.5471 0.9824 0.060 Uiso 1 1 calc R . .
H13C H 0.3273 0.6122 1.1072 0.060 Uiso 1 1 calc R . .
C14 C 0.12148(15) 0.26891(12) 0.59529(10) 0.0194(2) Uani 1 1 d . . .
C15 C 0.01946(15) 0.25790(12) 0.47777(10) 0.0191(2) Uani 1 1 d . . .
H15 H -0.0750 0.1915 0.4420 0.023 Uiso 1 1 calc R . .
C16 C 0.07153(15) 0.35319(12) 0.42113(10) 0.0199(2) Uani 1 1 d . . .
C17 C 0.24765(16) 0.37398(13) 0.62477(11) 0.0227(2) Uani 1 1 d . . .
H17 H 0.3280 0.3975 0.6999 0.027 Uiso 1 1 calc R . .
C18 C -0.00083(17) 0.37273(13) 0.30023(11) 0.0249(3) Uani 1 1 d . . .
C19 C -0.1537(2) 0.27909(18) 0.22561(13) 0.0427(4) Uani 1 1 d . . .
H19A H -0.2608 0.3009 0.2388 0.064 Uiso 1 1 calc R . .
H19B H -0.1357 0.1916 0.2443 0.064 Uiso 1 1 calc R . .
H19C H -0.1645 0.2837 0.1450 0.064 Uiso 1 1 calc R . .
O4 O 1.1082(4) 0.1544(3) 0.1265(2) 0.0552(7) Uani 0.48 1 d P A -1
C20 C 1.0284(4) 0.0758(3) 0.0469(3) 0.0377(7) Uani 0.48 1 d PD A -1
C21 C 1.0820(7) -0.0558(4) 0.0340(5) 0.0475(11) Uani 0.48 1 d PD A -1
H21A H 1.1239 -0.0643 -0.0320 0.071 Uiso 0.48 1 calc PR A -1
H21B H 0.9815 -0.1214 0.0221 0.071 Uiso 0.48 1 calc PR A -1
H21C H 1.1757 -0.0675 0.1036 0.071 Uiso 0.48 1 calc PR A -1
C22 C 0.8712(6) 0.1062(6) -0.0453(4) 0.0490(11) Uani 0.48 1 d PD A -1
H22A H 0.8457 0.1923 -0.0248 0.073 Uiso 0.48 1 calc PR A -1
H22B H 0.7704 0.0425 -0.0530 0.073 Uiso 0.48 1 calc PR A -1
H22C H 0.8950 0.1036 -0.1183 0.073 Uiso 0.48 1 calc PR A -1

loop_
_atom_site_aniso_label
_atom_site_aniso_U_11
_atom_site_aniso_U_22
_atom_site_aniso_U_33
_atom_site_aniso_U_23
_atom_site_aniso_U_13
_atom_site_aniso_U_12
O1 0.0215(4) 0.0321(5) 0.0389(6) -0.0038(4) 0.0110(4) -0.0059(4)
O2 0.0393(6) 0.0293(5) 0.0293(5) 0.0072(4) 0.0112(4) -0.0026(4)
O3 0.0531(8) 0.0468(7) 0.0265(6) 0.0008(5) -0.0099(5) -0.0122(6)
S1 0.02112(15) 0.02009(15) 0.02468(16) -0.00178(11) 0.00715(12) -0.00498(11)
S2 0.01811(14) 0.02236(15) 0.03315(18) 0.00170(12) 0.00831(12) 0.00099(11)
S3 0.02813(18) 0.0382(2) 0.02631(18) 0.00787(14) -0.00590(13) -0.00199(14)
C1 0.0156(5) 0.0225(6) 0.0198(5) 0.0012(4) 0.0033(4) -0.0005(4)
C2 0.0165(5) 0.0209(5) 0.0177(5) 0.0003(4) 0.0030(4) -0.0013(4)
C3 0.0191(5) 0.0214(6) 0.0199(5) 0.0005(4) 0.0040(4) -0.0009(4)
C4 0.0190(5) 0.0195(5) 0.0214(6) -0.0005(4) 0.0046(4) -0.0010(4)
C5 0.0191(5) 0.0210(6) 0.0270(6) 0.0017(5) 0.0060(5) -0.0017(4)
C6 0.0221(6) 0.0244(6) 0.0229(6) -0.0023(5) 0.0060(5) -0.0052(5)
C7 0.0332(7) 0.0221(6) 0.0444(9) 0.0007(6) 0.0126(6) -0.0048(6)
C8 0.0162(5) 0.0268(6) 0.0210(6) 0.0034(5) 0.0036(4) -0.0025(5)
C9 0.0197(5) 0.0301(6) 0.0196(6) 0.0029(5) 0.0034(5) -0.0032(5)
C10 0.0230(6) 0.0313(7) 0.0215(6) 0.0046(5) 0.0034(5) -0.0071(5)
C11 0.0217(6) 0.0307(7) 0.0267(6) 0.0052(5) 0.0006(5) -0.0008(5)
C12 0.0323(7) 0.0373(8) 0.0209(6) 0.0018(5) 0.0055(5) -0.0150(6)
C13 0.0410(8) 0.0471(9) 0.0275(7) -0.0062(6) 0.0115(6) -0.0044(7)
C14 0.0155(5) 0.0214(6) 0.0199(5) -0.0002(4) 0.0048(4) 0.0003(4)
C15 0.0148(5) 0.0198(5) 0.0205(5) -0.0009(4) 0.0042(4) -0.0008(4)
C16 0.0168(5) 0.0202(5) 0.0208(6) -0.0008(4) 0.0051(4) -0.0005(4)
C17 0.0190(5) 0.0253(6) 0.0202(6) -0.0015(5) 0.0039(4) -0.0021(5)
C18 0.0237(6) 0.0259(6) 0.0237(6) 0.0032(5) 0.0064(5) 0.0008(5)
C19 0.0369(8) 0.0539(10) 0.0242(7) 0.0090(7) -0.0026(6) -0.0174(7)
O4 0.0542(17) 0.0539(17) 0.0412(15) -0.0060(12) -0.0029(12) 0.0006(13)
C20 0.0373(17) 0.0486(19) 0.0262(15) 0.0044(13) 0.0118(13) -0.0034(15)
C21 0.052(3) 0.048(3) 0.047(3) 0.003(2) 0.024(2) 0.003(2)
C22 0.046(3) 0.067(3) 0.0284(18) 0.009(2) 0.0043(17) 0.004(2)

loop_
_atom_type_symbol
_atom_type_description
_atom_type_scat_dispersion_real
_atom_type_scat_dispersion_imag
_atom_type_scat_source
C C 0.0033 0.0016 'International Tables Vol C Tables 4.2.6.8 and 6.1.1.4'
H H 0.0000 0.0000 'International Tables Vol C Tables 4.2.6.8 and 6.1.1.4'
O O 0.0106 0.0060 'International Tables Vol C Tables 4.2.6.8 and 6.1.1.4'
S S 0.1246 0.1234 'International Tables Vol C Tables 4.2.6.8 and 6.1.1.4'

loop_
_geom_angle_atom_site_label_1
_geom_angle_atom_site_label_2
_geom_angle_atom_site_label_3
_geom_angle
_geom_angle_site_symmetry_1
_geom_angle_site_symmetry_3
_geom_angle_publ_flag
C17 S1 C16 91.48(6) . . ?
C5 S2 C4 91.69(6) . . ?
C11 S3 C10 91.54(7) . . ?
C8 C1 C14 113.24(10) . . ?
C8 C1 C2 110.60(10) . . ?
C14 C1 C2 111.65(10) . . ?
C5 C2 C3 111.64(11) . . ?
C5 C2 C1 124.50(11) . . ?
C3 C2 C1 123.83(11) . . ?
C4 C3 C2 112.67(11) . . ?
C3 C4 C6 129.93(12) . . ?
C3 C4 S2 111.33(9) . . ?
C6 C4 S2 118.72(9) . . ?
C2 C5 S2 112.66(10) . . ?
O1 C6 C4 120.10(12) . . ?
O1 C6 C7 121.71(12) . . ?
C4 C6 C7 118.18(12) . . ?
C11 C8 C9 111.51(12) . . ?
C11 C8 C1 123.26(12) . . ?
C9 C8 C1 125.22(11) . . ?
C10 C9 C8 113.03(12) . . ?
C9 C10 C12 129.80(14) . . ?
C9 C10 S3 111.11(11) . . ?
C12 C10 S3 119.06(11) . . ?
C8 C11 S3 112.81(11) . . ?
O3 C12 C10 119.99(15) . . ?
O3 C12 C13 120.98(14) . . ?
C10 C12 C13 119.03(13) . . ?
C17 C14 C15 111.41(11) . . ?
C17 C14 C1 126.90(11) . . ?
C15 C14 C1 121.63(11) . . ?
C16 C15 C14 113.02(11) . . ?
C15 C16 C18 128.63(11) . . ?
C15 C16 S1 111.32(9) . . ?
C18 C16 S1 120.05(9) . . ?
C14 C17 S1 112.77(9) . . ?
O2 C18 C16 121.07(12) . . ?
O2 C18 C19 121.27(13) . . ?
C16 C18 C19 117.66(12) . . ?
O4 C20 C21 121.7(4) . . ?
O4 C20 C22 120.9(4) . . ?
C21 C20 C22 117.4(4) . . ?

loop_
_geom_bond_atom_site_label_1
_geom_bond_atom_site_label_2
_geom_bond_distance
_geom_bond_site_symmetry_2
_geom_bond_publ_flag
O1 C6 1.2261(16) . ?
O2 C18 1.2214(17) . ?
O3 C12 1.2201(18) . ?
S1 C17 1.7098(13) . ?
S1 C16 1.7210(12) . ?
S2 C5 1.7050(13) . ?
S2 C4 1.7193(13) . ?
S3 C11 1.7086(15) . ?
S3 C10 1.7275(15) . ?
C1 C8 1.5157(17) . ?
C1 C14 1.5165(17) . ?
C1 C2 1.5200(16) . ?
C2 C5 1.3709(17) . ?
C2 C3 1.4205(17) . ?
C3 C4 1.3771(17) . ?
C4 C6 1.4655(17) . ?
C6 C7 1.497(2) . ?
C8 C11 1.3699(18) . ?
C8 C9 1.4221(19) . ?
C9 C10 1.3748(17) . ?
C10 C12 1.469(2) . ?
C12 C13 1.493(2) . ?
C14 C17 1.3705(17) . ?
C14 C15 1.4194(16) . ?
C15 C16 1.3740(17) . ?
C16 C18 1.4661(18) . ?
C18 C19 1.502(2) . ?
O4 C20 1.198(4) . ?
C20 C21 1.502(5) . ?
C20 C22 1.506(5) . ?

loop_
_geom_torsion_atom_site_label_1
_geom_torsion_atom_site_label_2
_geom_torsion_atom_site_label_3
_geom_torsion_atom_site_label_4
_geom_torsion
_geom_torsion_site_symmetry_1
_geom_torsion_site_symmetry_2
_geom_torsion_site_symmetry_3
_geom_torsion_site_symmetry_4
_geom_torsion_publ_flag
C8 C1 C2 C5 80.62(15) . . . . ?
C14 C1 C2 C5 -46.44(16) . . . . ?
C8 C1 C2 C3 -97.24(14) . . . . ?
C14 C1 C2 C3 135.70(12) . . . . ?
C5 C2 C3 C4 -0.60(16) . . . . ?
C1 C2 C3 C4 177.51(11) . . . . ?
C2 C3 C4 C6 -178.61(12) . . . . ?
C2 C3 C4 S2 0.27(14) . . . . ?
C5 S2 C4 C3 0.09(10) . . . . ?
C5 S2 C4 C6 179.11(11) . . . . ?
C3 C2 C5 S2 0.67(14) . . . . ?
C1 C2 C5 S2 -177.42(9) . . . . ?
C4 S2 C5 C2 -0.44(10) . . . . ?
C3 C4 C6 O1 179.97(13) . . . . ?
S2 C4 C6 O1 1.17(17) . . . . ?
C3 C4 C6 C7 1.4(2) . . . . ?
S2 C4 C6 C7 -177.37(10) . . . . ?
C14 C1 C8 C11 -119.64(13) . . . . ?
C2 C1 C8 C11 114.18(14) . . . . ?
C14 C1 C8 C9 60.82(16) . . . . ?
C2 C1 C8 C9 -65.37(16) . . . . ?
C11 C8 C9 C10 0.40(16) . . . . ?
C1 C8 C9 C10 179.99(12) . . . . ?
C8 C9 C10 C12 177.27(13) . . . . ?
C8 C9 C10 S3 -0.37(14) . . . . ?
C11 S3 C10 C9 0.20(11) . . . . ?
C11 S3 C10 C12 -177.73(11) . . . . ?
C9 C8 C11 S3 -0.24(15) . . . . ?
C1 C8 C11 S3 -179.84(10) . . . . ?
C10 S3 C11 C8 0.03(11) . . . . ?
C9 C10 C12 O3 -173.24(15) . . . . ?
S3 C10 C12 O3 4.25(19) . . . . ?
C9 C10 C12 C13 7.1(2) . . . . ?
S3 C10 C12 C13 -175.38(11) . . . . ?
C8 C1 C14 C17 7.26(17) . . . . ?
C2 C1 C14 C17 132.88(13) . . . . ?
C8 C1 C14 C15 -175.82(11) . . . . ?
C2 C1 C14 C15 -50.19(15) . . . . ?
C17 C14 C15 C16 0.70(15) . . . . ?
C1 C14 C15 C16 -176.66(11) . . . . ?
C14 C15 C16 C18 179.50(12) . . . . ?
C14 C15 C16 S1 -0.59(13) . . . . ?
C17 S1 C16 C15 0.26(10) . . . . ?
C17 S1 C16 C18 -179.82(11) . . . . ?
C15 C14 C17 S1 -0.50(14) . . . . ?
C1 C14 C17 S1 176.69(10) . . . . ?
C16 S1 C17 C14 0.15(10) . . . . ?
C15 C16 C18 O2 -179.71(13) . . . . ?
S1 C16 C18 O2 0.39(18) . . . . ?
C15 C16 C18 C19 0.8(2) . . . . ?
S1 C16 C18 C19 -179.13(12) . . . . ?
H1 C1 C2 C5 -163.2 . . . . ?
H1 C1 C8 C11 -2.0 . . . . ?
H1 C1 C14 C17 -110.4 . . . . ?
